data_7713220
loop_
_publ_author_name
'Takano, Rina'
'Masuda, Koki'
'Cho, Keigo'
'Kitagawa, Yasutaka'
'Ishida, Takayuki'

_publ_section_title
;
 Bilayered lanthanide squarate hydrates (Ln = Eu to Lu) and magnetization
 reversal barriers of 21 K for Ln = Tm and 57 K for Yb.
;
_journal_name_full 'Dalton transactions (Cambridge, England : 2003)'
_journal_paper_doi 10.1039/d2dt03878a
_journal_year 2023
_chemical_formula_moiety 'C12 H16 Er2 O20'
_chemical_formula_sum 'C12 H16 Er2 O20'
_chemical_formula_weight 814.77
_chemical_name_common '[Er2(C4O4)3(H2O)8]n'
_chemical_name_systematic 'erbium(III) squarate'
_space_group_crystal_system monoclinic
_space_group_IT_number 7
_space_group_name_Hall 'P -2yc'
_space_group_name_H-M_alt 'P 1 c 1'
_atom_sites_solution_hydrogens difmap
_atom_sites_solution_primary iterative
_audit_creation_date 2022-10-13
_audit_creation_method
;
Olex2 1.5-ac5-018
(compiled 2021.09.08 svn.r13c46975 for Rigaku Oxford Diffraction, GUI svn.r6396)
;
_audit_update_record
;
2022-11-10 deposited with the CCDC.	2023-06-01 downloaded from the CCDC.
;
_cell_angle_alpha 90
_cell_angle_beta 95.988(3)
_cell_angle_gamma 90
_cell_formula_units_Z 2
_cell_length_a 11.9232(4)
_cell_length_b 8.1407(2)
_cell_length_c 10.0025(3)
_cell_measurement_reflns_used 4374
_cell_measurement_temperature 297.8(4)
_cell_measurement_theta_max 29.6900
_cell_measurement_theta_min 3.0430
_cell_volume 965.58(5)
_computing_cell_refinement 'CrysAlisPro 1.171.42.35a (Rigaku OD, 2021)'
_computing_data_collection 'CrysAlisPro 1.171.42.35a (Rigaku OD, 2021)'
_computing_data_reduction 'CrysAlisPro 1.171.42.35a (Rigaku OD, 2021)'
_computing_molecular_graphics 'Olex2 1.5-ac5-018 (Dolomanov et al., 2009)'
_computing_publication_material 'Olex2 1.5-ac5-018 (Dolomanov et al., 2009)'
_computing_structure_refinement 'SHELXL 2014/7 (Sheldrick, 2015)'
_computing_structure_solution 'olex2.solve 1.5-ac5-018 (Bourhis et al., 2015)'
_diffrn_ambient_environment air
_diffrn_ambient_temperature 297.8(4)
_diffrn_detector 'Hybrid Pixel Array Detector'
_diffrn_detector_area_resol_mean 10.0000
_diffrn_detector_type HyPix
_diffrn_measured_fraction_theta_full 0.995
_diffrn_measured_fraction_theta_max 0.826
_diffrn_measurement_details
;
List of Runs (angles in degrees, time in seconds):

  # Type    Start    End  Width  t~exp~   \w     \q     \k     \f   Frames
#--------------------------------------------------------------------------
  1  \w     11.00  36.00   0.50    0.05    --   12.56-110.00 -31.00   50
  2  \w     45.00  73.00   0.50    0.05    --   12.56-178.00 120.00   56
  3  \w     47.00  95.00   0.50    0.05    --   12.56 178.00  60.00   96
  4  \w     57.00  94.00   0.50    0.05    --   12.56 178.00-120.00   74
  5  \w     47.00  77.00   0.50    0.05    --   12.56 178.00 -30.00   60
  6  \w    -25.00  61.00   0.50    0.05    --  -13.50  19.00   0.00  172
  7  \w    -53.00 -27.00   0.50    0.05    --  -13.50 110.00  63.00   52
  8  \w     -9.00  32.00   0.50    0.05    --  -13.50 -99.00 150.00   82
;
_diffrn_measurement_device 'four-circle diffractometer'
_diffrn_measurement_device_type 'XtaLAB Synergy R, DW system, HyPix'
_diffrn_measurement_method '\w scans'
_diffrn_orient_matrix_type 'CrysAlisPro convention (1999,Acta A55,543-557)'
_diffrn_orient_matrix_UB_11 -0.0095157000
_diffrn_orient_matrix_UB_12 -0.0817832000
_diffrn_orient_matrix_UB_13 0.0205700000
_diffrn_orient_matrix_UB_21 0.0529532000
_diffrn_orient_matrix_UB_22 -0.0238300000
_diffrn_orient_matrix_UB_23 -0.0201078000
_diffrn_orient_matrix_UB_31 0.0261436000
_diffrn_orient_matrix_UB_32 0.0184298000
_diffrn_orient_matrix_UB_33 0.0652156000
_diffrn_radiation_monochromator mirror
_diffrn_radiation_probe x-ray
_diffrn_radiation_type 'Mo K\a'
_diffrn_radiation_wavelength 0.71073
_diffrn_reflns_av_R_equivalents 0.0218
_diffrn_reflns_av_unetI/netI 0.0286
_diffrn_reflns_Laue_measured_fraction_full 0.995
_diffrn_reflns_Laue_measured_fraction_max 0.826
_diffrn_reflns_limit_h_max 16
_diffrn_reflns_limit_h_min -15
_diffrn_reflns_limit_k_max 11
_diffrn_reflns_limit_k_min -10
_diffrn_reflns_limit_l_max 13
_diffrn_reflns_limit_l_min -13
_diffrn_reflns_number 7245
_diffrn_reflns_point_group_measured_fraction_full 0.996
_diffrn_reflns_point_group_measured_fraction_max 0.826
_diffrn_reflns_theta_full 25.242
_diffrn_reflns_theta_max 30.149
_diffrn_reflns_theta_min 3.035
_diffrn_source 'Rotating-anode X-ray tube'
_diffrn_source_type 'Rigaku (Mo) X-ray Source'
_exptl_absorpt_coefficient_mu 8.740
_exptl_absorpt_correction_T_max 0.497
_exptl_absorpt_correction_T_min 0.368
_exptl_absorpt_correction_type gaussian
_exptl_absorpt_process_details
;
CrysAlisPro 1.171.42.35a (Rigaku Oxford Diffraction, 2021)
Numerical absorption correction based on gaussian integration over
a multifaceted crystal model
Empirical absorption correction using spherical harmonics,
implemented in SCALE3 ABSPACK scaling algorithm.
;
_exptl_crystal_colour 'clear pale pink'
_exptl_crystal_density_diffrn 2.802
_exptl_crystal_description prism
_exptl_crystal_F_000 768
_exptl_crystal_preparation 'Magnetic properties'
_exptl_crystal_size_max 0.17
_exptl_crystal_size_mid 0.13
_exptl_crystal_size_min 0.13
_refine_diff_density_max 0.677
_refine_diff_density_min -0.796
_refine_diff_density_rms 0.126
_refine_ls_abs_structure_details
;
 Refined as an inversion twin.
;
_refine_ls_abs_structure_Flack -0.03(3)
_refine_ls_extinction_coef 0.0098(3)
_refine_ls_extinction_expression Fc^*^=kFc[1+0.001xFc^2^\l^3^/sin(2\q)]^-1/4^
_refine_ls_extinction_method 'SHELXL-2014/7 (Sheldrick 2014'
_refine_ls_goodness_of_fit_ref 1.055
_refine_ls_hydrogen_treatment constr
_refine_ls_matrix_type full
_refine_ls_number_parameters 327
_refine_ls_number_reflns 3455
_refine_ls_number_restraints 90
_refine_ls_restrained_S_all 1.041
_refine_ls_R_factor_all 0.0247
_refine_ls_R_factor_gt 0.0215
_refine_ls_shift/su_max 0.000
_refine_ls_shift/su_mean 0.000
_refine_ls_structure_factor_coef Fsqd
_refine_ls_weighting_details 'w=1/[\s^2^(Fo^2^)+(0.0247P)^2^+0.1224P] where P=(Fo^2^+2Fc^2^)/3'
_refine_ls_weighting_scheme calc
_refine_ls_wR_factor_gt 0.0513
_refine_ls_wR_factor_ref 0.0537
_reflns_Friedel_coverage 0.996
_reflns_Friedel_fraction_full 0.997
_reflns_Friedel_fraction_max 0.826
_reflns_number_gt 3103
_reflns_number_total 3455
_reflns_threshold_expression 'I > 2\s(I)'
_cod_data_source_file d2dt03878a2.cif
_cod_data_source_block er_sq_block_no1_20211118_a_autored
_cod_original_cell_volume 965.59(5)
_cod_database_code 7713220
_shelx_shelxl_version_number 2014/7
_chemical_oxdiff_formula C12H16Er2O20
_shelx_space_group_comment
;
The symmetry employed for this shelxl refinement is uniquely defined
by the following loop, which should always be used as a source of
symmetry information in preference to the above space-group names.
They are only intended as comments.
;
_shelx_estimated_absorpt_t_max 0.396
_shelx_estimated_absorpt_t_min 0.318
_olex2_refinement_description
;
1. Twinned data refinement
 Scales: 1.03(3)
 -0.03(3)
2. Fixed Uiso
 At 1.5 times of:
  All O(H,H) groups
3. Restrained distances
 Er1-H16A \\sim Er1-H16B
 with sigma of 0.02
 Er2-H18A \\sim Er2-H18B
 with sigma of 0.02
 Er1-H15A \\sim Er1-H15B
 with sigma of 0.02
 Er2-H19A \\sim Er2-H19B
 with sigma of 0.02
4. Uiso/Uaniso restraints and constraints
C1 \\sim C2 \\sim C3 \\sim C4: within 2A with sigma of 0.04 and sigma for
terminal atoms of 0.08 within 2A
C9 \\sim C10 \\sim C11 \\sim C12: within 2A with sigma of 0.04 and sigma for
terminal atoms of 0.08 within 2A
5. Rigid body (RIGU) restrains
 C1, C2, C3, C4
 with sigma for 1-2 distances of 0.004 and sigma for 1-3 distances of 0.004
 C9, C10, C11, C12
 with sigma for 1-2 distances of 0.004 and sigma for 1-3 distances of 0.004
6.a Free rotating group:
 O14(H14A,H14B), O15(H15A,H15B), O16(H16A,H16B), O18(H18A,H18B), O19(H19A,H19B)
6.b Rotating group:
 O13(H13A,H13B), O17(H17A,H17B), O20(H20A,H20B)
;
_olex2_submission_special_instructions 'No special instructions were received'
_oxdiff_exptl_absorpt_empirical_details
;
Empirical correction (ABSPACK) includes:
- Absorption correction using spherical harmonics
- Frame scaling
;
_oxdiff_exptl_absorpt_empirical_full_max 1.076
_oxdiff_exptl_absorpt_empirical_full_min 0.931

loop_
_space_group_symop_operation_xyz
'x, y, z'
'x, -y, z+1/2'

loop_
_atom_site_label
_atom_site_type_symbol
_atom_site_fract_x
_atom_site_fract_y
_atom_site_fract_z
_atom_site_U_iso_or_equiv
_atom_site_adp_type
_atom_site_occupancy
_atom_site_site_symmetry_order
_atom_site_calc_flag
_atom_site_refinement_flags_posn
_atom_site_refinement_flags_adp
_atom_site_refinement_flags_occupancy
_atom_site_disorder_assembly
_atom_site_disorder_group
C1 C 0.8486(9) 0.6297(11) 0.3851(10) 0.016(2) Uani 1 1 d . U . . .
C2 C 0.8822(9) 0.7882(13) 0.3349(10) 0.0135(18) Uani 1 1 d . U . . .
C3 C 0.8253(9) 0.8694(10) 0.4403(10) 0.0142(19) Uani 1 1 d . U . . .
C4 C 0.8016(9) 0.7118(12) 0.4965(10) 0.0146(18) Uani 1 1 d . U . . .
C5 C 0.5266(6) 0.0121(8) 0.4192(7) 0.0155(14) Uani 1 1 d . . . . .
C6 C 0.5441(7) -0.1598(9) 0.3881(8) 0.0174(17) Uani 1 1 d . . . . .
C7 C 0.4727(7) -0.2042(9) 0.4926(8) 0.0171(14) Uani 1 1 d . . . . .
C8 C 0.4457(6) -0.0332(8) 0.5115(6) 0.0160(14) Uani 1 1 d . . . . .
C9 C 0.1781(8) 0.6322(11) 0.4398(10) 0.0130(18) Uani 1 1 d . U . . .
C10 C 0.2017(9) 0.7933(13) 0.3829(10) 0.0159(18) Uani 1 1 d . U . . .
C11 C 0.1484(8) 0.8745(10) 0.4937(10) 0.0122(18) Uani 1 1 d . U . . .
C12 C 0.1202(10) 0.7109(13) 0.5435(11) 0.0164(19) Uani 1 1 d . U . . .
O1 O 0.8512(6) 0.4866(7) 0.3390(7) 0.0235(14) Uani 1 1 d . . . . .
O2 O 0.9316(6) 0.8398(7) 0.2393(7) 0.0238(16) Uani 1 1 d . . . . .
O3 O 0.7968(6) 1.0160(7) 0.4653(6) 0.0180(14) Uani 1 1 d . . . . .
O4 O 0.7521(7) 0.6596(7) 0.5943(7) 0.0219(15) Uani 1 1 d . . . . .
O5 O 0.5680(6) 0.1477(7) 0.3842(7) 0.0213(15) Uani 1 1 d . . . . .
O6 O 0.5971(5) -0.2331(6) 0.3051(6) 0.0207(12) Uani 1 1 d . . . . .
O7 O 0.4488(6) -0.3359(7) 0.5508(6) 0.0260(15) Uani 1 1 d . . . . .
O8 O 0.3790(6) 0.0381(7) 0.5817(6) 0.0208(13) Uani 1 1 d . . . . .
O9 O 0.2058(6) 0.4865(7) 0.4149(6) 0.0173(14) Uani 1 1 d . . . . .
O10 O 0.2477(7) 0.8444(6) 0.2840(6) 0.0181(14) Uani 1 1 d . . . . .
O11 O 0.1379(6) 1.0160(7) 0.5363(7) 0.0193(12) Uani 1 1 d . . . . .
O12 O 0.0720(6) 0.6619(7) 0.6426(7) 0.0214(15) Uani 1 1 d . . . . .
O13 O 0.6042(6) 0.4441(7) 0.2799(7) 0.0242(14) Uani 1 1 d . . . . .
H13A H 0.6343 0.5359 0.2639 0.036 Uiso 1 1 d R U . . .
H13B H 0.5636 0.4208 0.2073 0.036 Uiso 1 1 d R U . . .
O14 O 0.7485(9) 0.3278(8) 0.5475(8) 0.042(2) Uani 1 1 d G . . . .
H14A H 0.7444 0.4173 0.5896 0.063 Uiso 1 1 d G U . . .
H14B H 0.7902 0.2672 0.6007 0.063 Uiso 1 1 d G U . . .
O15 O 0.9203(6) 0.1679(8) 0.2710(8) 0.0244(15) Uani 1 1 d G . . . .
H15A H 0.9677 0.2289 0.2379 0.037 Uiso 1 1 d DG U . . .
H15B H 0.9413 0.0718 0.2542 0.037 Uiso 1 1 d DG U . . .
O16 O 0.6933(7) 0.0195(7) 0.1875(7) 0.0190(14) Uani 1 1 d G . . . .
H16A H 0.7313 -0.0102 0.1252 0.029 Uiso 1 1 d DG U . . .
H16B H 0.6730 -0.0690 0.2217 0.029 Uiso 1 1 d DG U . . .
O17 O 0.2427(7) 0.1795(7) 0.3267(8) 0.0264(13) Uani 1 1 d . . . . .
H17A H 0.2379 0.0750 0.3186 0.040 Uiso 1 1 d R U . . .
H17B H 0.1814 0.2145 0.2832 0.040 Uiso 1 1 d R U . . .
O18 O 0.4237(6) 0.3533(8) 0.4882(8) 0.0294(17) Uani 1 1 d G . . . .
H18A H 0.4454 0.4518 0.4867 0.044 Uiso 1 1 d DG U . . .
H18B H 0.4782 0.2991 0.4634 0.044 Uiso 1 1 d DG U . . .
O19 O 0.3132(7) 0.4749(8) 0.6942(7) 0.0235(15) Uani 1 1 d G . . . .
H19A H 0.2885 0.5049 0.7660 0.035 Uiso 1 1 d DG U . . .
H19B H 0.3589 0.5495 0.6774 0.035 Uiso 1 1 d DG U . . .
O20 O 0.0779(6) 0.3365(7) 0.6074(7) 0.0235(15) Uani 1 1 d . . . . .
H20A H 0.0823 0.4325 0.6416 0.035 Uiso 1 1 d R U . . .
H20B H 0.0556 0.2765 0.6695 0.035 Uiso 1 1 d R U . . .
Er1 Er 0.74445(2) 0.24452(3) 0.32068(2) 0.01247(16) Uani 1 1 d D . . . .
Er2 Er 0.25496(2) 0.25172(3) 0.55670(2) 0.01146(15) Uani 1 1 d D . . . .

loop_
_atom_site_aniso_label
_atom_site_aniso_U_11
_atom_site_aniso_U_22
_atom_site_aniso_U_33
_atom_site_aniso_U_23
_atom_site_aniso_U_13
_atom_site_aniso_U_12
C1 0.016(5) 0.018(4) 0.015(4) 0.001(3) 0.002(4) 0.000(3)
C2 0.012(5) 0.018(4) 0.011(4) -0.001(3) 0.001(3) 0.005(4)
C3 0.020(5) 0.009(3) 0.014(4) 0.002(3) 0.004(3) 0.001(3)
C4 0.021(5) 0.013(3) 0.011(4) 0.000(3) 0.005(3) 0.000(4)
C5 0.017(4) 0.011(3) 0.019(3) 0.000(2) 0.001(3) -0.001(3)
C6 0.013(4) 0.014(4) 0.025(4) -0.001(3) 0.001(3) 0.008(3)
C7 0.017(4) 0.013(3) 0.021(4) 0.001(3) 0.004(3) -0.006(3)
C8 0.018(4) 0.012(3) 0.018(3) 0.001(2) 0.002(3) 0.007(3)
C9 0.010(4) 0.015(4) 0.014(4) 0.001(3) -0.001(3) 0.000(3)
C10 0.014(5) 0.015(3) 0.017(4) 0.000(4) -0.004(3) -0.004(4)
C11 0.012(5) 0.008(3) 0.016(4) -0.002(3) 0.001(3) 0.000(3)
C12 0.017(5) 0.013(3) 0.018(4) -0.001(4) 0.001(4) -0.002(4)
O1 0.031(4) 0.012(3) 0.028(3) -0.010(2) 0.008(3) -0.004(3)
O2 0.036(4) 0.011(3) 0.027(4) 0.001(2) 0.017(3) 0.007(3)
O3 0.029(4) 0.010(3) 0.016(3) -0.001(2) 0.009(3) 0.000(3)
O4 0.035(4) 0.015(3) 0.018(3) -0.001(2) 0.013(3) -0.005(3)
O5 0.024(4) 0.012(3) 0.031(4) 0.004(2) 0.017(3) -0.002(3)
O6 0.025(3) 0.007(3) 0.032(3) -0.0031(19) 0.013(3) 0.002(2)
O7 0.034(4) 0.007(3) 0.039(4) 0.001(2) 0.014(3) -0.004(2)
O8 0.020(3) 0.015(3) 0.030(3) 0.004(2) 0.012(2) 0.002(2)
O9 0.026(4) 0.010(3) 0.017(3) 0.002(2) 0.007(3) 0.002(3)
O10 0.028(4) 0.012(3) 0.014(3) 0.002(2) 0.006(3) -0.001(3)
O11 0.019(3) 0.013(3) 0.027(3) -0.001(2) 0.008(2) -0.001(3)
O12 0.027(4) 0.015(3) 0.024(4) 0.005(3) 0.017(3) 0.001(3)
O13 0.032(4) 0.015(3) 0.027(3) 0.002(2) 0.005(3) 0.003(3)
O14 0.096(7) 0.011(4) 0.018(3) -0.005(3) 0.008(4) -0.012(4)
O15 0.015(4) 0.016(4) 0.045(4) 0.007(3) 0.018(3) -0.001(3)
O16 0.028(4) 0.014(3) 0.016(3) -0.004(2) 0.009(2) -0.002(3)
O17 0.042(4) 0.016(3) 0.021(3) 0.002(3) 0.000(3) 0.007(4)
O18 0.023(4) 0.013(3) 0.057(5) -0.008(3) 0.026(3) -0.003(3)
O19 0.031(4) 0.020(4) 0.021(3) -0.006(3) 0.011(3) -0.009(3)
O20 0.029(4) 0.009(3) 0.034(4) 0.002(2) 0.014(3) 0.002(3)
Er1 0.0175(4) 0.0083(3) 0.0124(4) -0.0001(2) 0.0058(2) 0.0001(2)
Er2 0.0159(4) 0.0069(2) 0.0125(4) 0.00002(12) 0.0060(2) 0.00037(14)

loop_
_atom_type_symbol
_atom_type_description
_atom_type_scat_dispersion_real
_atom_type_scat_dispersion_imag
_atom_type_scat_source
C C 0.0033 0.0016 'International Tables Vol C Tables 4.2.6.8 and 6.1.1.4'
H H 0.0000 0.0000 'International Tables Vol C Tables 4.2.6.8 and 6.1.1.4'
Er Er -0.2586 4.9576 'International Tables Vol C Tables 4.2.6.8 and 6.1.1.4'
O O 0.0106 0.0060 'International Tables Vol C Tables 4.2.6.8 and 6.1.1.4'

loop_
_exptl_crystal_face_index_h
_exptl_crystal_face_index_k
_exptl_crystal_face_index_l
_exptl_crystal_face_perp_dist
3 2 13 0.0671
6 0 13 0.0656
0 -11 0 0.0601
0 11 1 0.0652
-6 0 -13 0.0665
17 1 0 0.0643
-16 -1 -1 0.0635
5 -2 -14 0.0771
-13 -2 -8 0.0694
-13 1 10 0.0885
17 0 -1 0.0576
-16 0 -1 0.0603
-12 -1 -9 0.0634
10 4 -11 0.0965
0 0 14 0.0745
1 6 -12 0.0818

loop_
_geom_angle_atom_site_label_1
_geom_angle_atom_site_label_2
_geom_angle_atom_site_label_3
_geom_angle
_geom_angle_site_symmetry_1
_geom_angle_site_symmetry_3
_geom_angle_publ_flag
C2 C1 C4 89.9(7) . . ?
O1 C1 C2 132.7(10) . . ?
O1 C1 C4 137.0(10) . . ?
C1 C2 C3 89.2(8) . . ?
O2 C2 C1 137.0(10) . . ?
O2 C2 C3 133.6(10) . . ?
C4 C3 C2 90.2(7) . . ?
O3 C3 C2 135.7(9) . . ?
O3 C3 C4 133.7(10) . . ?
C3 C4 C1 90.2(7) . . ?
O4 C4 C1 133.0(9) . . ?
O4 C4 C3 136.6(10) . . ?
C6 C5 C7 45.8(4) . . ?
C8 C5 C6 90.6(5) . . ?
C8 C5 C7 45.2(4) . . ?
O5 C5 C6 135.0(7) . . ?
O5 C5 C7 173.9(6) . . ?
O5 C5 C8 134.3(6) . . ?
C5 C6 C7 88.7(6) . . ?
O6 C6 C5 134.2(7) . . ?
O6 C6 C7 137.0(7) . . ?
C6 C7 C5 45.5(4) . . ?
C8 C7 C5 45.4(4) . . ?
C8 C7 C6 90.6(6) . . ?
O7 C7 C5 172.6(6) . . ?
O7 C7 C6 135.6(8) . . ?
O7 C7 C8 133.7(7) . . ?
C7 C8 C5 89.4(5) . . ?
O8 C8 C5 137.7(6) . . ?
O8 C8 C7 132.9(7) . . ?
C12 C9 C10 90.4(7) . . ?
O9 C9 C10 134.2(9) . . ?
O9 C9 C12 135.1(9) . . ?
C9 C10 C11 89.6(7) . . ?
O10 C10 C9 136.1(10) . . ?
O10 C10 C11 134.2(9) . . ?
C12 C11 C10 88.9(7) . . ?
O11 C11 C10 137.3(9) . . ?
O11 C11 C12 133.6(10) . . ?
C9 C12 C11 90.9(8) . . ?
O12 C12 C9 135.3(10) . . ?
O12 C12 C11 133.7(10) . . ?
C1 O1 Er1 140.9(7) . . ?
C3 O3 Er1 131.8(5) . 1_565 ?
C4 O4 Er1 133.2(6) . 2_565 ?
C5 O5 Er1 137.3(5) . . ?
C8 O8 Er2 137.1(5) . . ?
C9 O9 Er2 132.8(5) . . ?
C10 O10 Er2 134.3(6) . 2_564 ?
C11 O11 Er2 134.6(6) . 1_565 ?
H13A O13 H13B 104.4 . . ?
Er1 O13 H13A 109.6 . . ?
Er1 O13 H13B 109.1 . . ?
H14A O14 H14B 104.5 . . ?
Er1 O14 H14A 136.8 . . ?
Er1 O14 H14B 112.8 . . ?
H15A O15 H15B 104.1 . . ?
Er1 O15 H15A 126.1 . . ?
Er1 O15 H15B 126.3 . . ?
H16A O16 H16B 104.7 . . ?
Er1 O16 H16A 121.6 . . ?
Er1 O16 H16B 120.8 . . ?
H17A O17 H17B 103.6 . . ?
Er2 O17 H17A 109.6 . . ?
Er2 O17 H17B 111.9 . . ?
H18A O18 H18B 104.2 . . ?
Er2 O18 H18A 128.0 . . ?
Er2 O18 H18B 127.7 . . ?
H19A O19 H19B 104.6 . . ?
Er2 O19 H19A 128.2 . . ?
Er2 O19 H19B 126.8 . . ?
H20A O20 H20B 104.0 . . ?
Er2 O20 H20A 109.9 . . ?
Er2 O20 H20B 110.4 . . ?
O1 Er1 O3 120.0(3) . 1_545 ?
O1 Er1 O4 74.1(2) . 2_564 ?
O1 Er1 O5 137.9(3) . . ?
O1 Er1 O14 74.2(2) . . ?
O3 Er1 O4 141.8(2) 1_545 2_564 ?
O5 Er1 O3 76.4(2) . 1_545 ?
O5 Er1 O4 118.5(3) . 2_564 ?
O13 Er1 O1 78.6(2) . . ?
O13 Er1 O3 141.4(3) . 1_545 ?
O13 Er1 O4 73.0(2) . 2_564 ?
O13 Er1 O5 69.1(2) . . ?
O13 Er1 O14 84.9(3) . . ?
O14 Er1 O3 70.5(2) . 1_545 ?
O14 Er1 O4 144.23(18) . 2_564 ?
O14 Er1 O5 76.7(3) . . ?
O15 Er1 O1 75.2(2) . . ?
O15 Er1 O3 74.5(2) . 1_545 ?
O15 Er1 O4 76.0(3) . 2_564 ?
O15 Er1 O5 144.82(19) . . ?
O15 Er1 O13 143.7(3) . . ?
O15 Er1 O14 111.0(3) . . ?
O15 Er1 O16 81.5(3) . . ?
O16 Er1 O1 145.2(3) . . ?
O16 Er1 O3 76.65(15) . 1_545 ?
O16 Er1 O4 75.4(2) . 2_564 ?
O16 Er1 O5 72.9(2) . . ?
O16 Er1 O13 108.0(3) . . ?
O16 Er1 O14 139.4(3) . . ?
O8 Er2 O9 141.5(3) . . ?
O8 Er2 O10 74.7(2) . 2_565 ?
O8 Er2 O11 76.18(19) . 1_545 ?
O8 Er2 O17 83.7(2) . . ?
O8 Er2 O18 74.6(2) . . ?
O8 Er2 O19 112.2(3) . . ?
O8 Er2 O20 142.7(2) . . ?
O10 Er2 O9 141.2(2) 2_565 . ?
O11 Er2 O9 119.1(3) 1_545 . ?
O11 Er2 O10 74.9(2) 1_545 2_565 ?
O17 Er2 O9 68.8(2) . . ?
O17 Er2 O10 146.21(18) . 2_565 ?
O17 Er2 O11 74.9(2) . 1_545 ?
O18 Er2 O9 73.3(2) . . ?
O18 Er2 O10 120.4(3) . 2_565 ?
O18 Er2 O11 141.0(3) . 1_545 ?
O18 Er2 O17 76.8(3) . . ?
O19 Er2 O9 76.69(19) . . ?
O19 Er2 O10 74.7(2) . 2_565 ?
O19 Er2 O11 144.6(3) . 1_545 ?
O19 Er2 O17 138.5(3) . . ?
O19 Er2 O18 71.7(2) . . ?
O20 Er2 O9 73.9(2) . . ?
O20 Er2 O10 76.6(3) . 2_565 ?
O20 Er2 O11 73.7(2) . 1_545 ?
O20 Er2 O17 108.7(3) . . ?
O20 Er2 O18 141.8(2) . . ?
O20 Er2 O19 82.1(3) . . ?

loop_
_geom_bond_atom_site_label_1
_geom_bond_atom_site_label_2
_geom_bond_distance
_geom_bond_site_symmetry_2
_geom_bond_publ_flag
C1 C2 1.456(13) . ?
C1 C4 1.461(12) . ?
C1 O1 1.254(10) . ?
C2 C3 1.469(13) . ?
C2 O2 1.247(12) . ?
C3 C4 1.441(12) . ?
C3 O3 1.273(10) . ?
C4 O4 1.267(11) . ?
C5 C6 1.453(10) . ?
C5 C7 2.037(10) . ?
C5 C8 1.451(9) . ?
C5 O5 1.273(8) . ?
C6 C7 1.461(10) . ?
C6 O6 1.247(10) . ?
C7 C8 1.445(10) . ?
C7 O7 1.267(9) . ?
C8 O8 1.256(8) . ?
C9 C10 1.468(12) . ?
C9 C12 1.453(13) . ?
C9 O9 1.263(10) . ?
C10 C11 1.489(13) . ?
C10 O10 1.252(11) . ?
C11 C12 1.473(12) . ?
C11 O11 1.239(10) . ?
C12 O12 1.262(13) . ?
O1 Er1 2.343(6) . ?
O3 Er1 2.399(6) 1_565 ?
O4 Er1 2.406(7) 2_565 ?
O5 Er1 2.393(7) . ?
O8 Er2 2.280(6) . ?
O9 Er2 2.416(6) . ?
O10 Er2 2.414(6) 2_564 ?
O11 Er2 2.369(6) 1_565 ?
O13 H13A 0.8510 . ?
O13 H13B 0.8512 . ?
O13 Er1 2.336(6) . ?
O14 H14A 0.8457 . ?
O14 H14B 0.8472 . ?
O14 Er1 2.364(8) . ?
O15 H15A 0.8455 . ?
O15 H15B 0.8429 . ?
O15 Er1 2.292(7) . ?
O16 H16A 0.8433 . ?
O16 H16B 0.8434 . ?
O16 Er1 2.310(6) . ?
O17 H17A 0.8556 . ?
O17 H17B 0.8603 . ?
O17 Er2 2.364(8) . ?
O18 H18A 0.8427 . ?
O18 H18B 0.8438 . ?
O18 Er2 2.343(7) . ?
O19 H19A 0.8402 . ?
O19 H19B 0.8438 . ?
O19 Er2 2.340(6) . ?
O20 H20A 0.8530 . ?
O20 H20B 0.8540 . ?
O20 Er2 2.327(7) . ?
Er1 O3 2.399(6) 1_545 ?
Er1 O4 2.406(7) 2_564 ?
Er2 O10 2.414(6) 2_565 ?
Er2 O11 2.369(6) 1_545 ?

loop_
_geom_torsion_atom_site_label_1
_geom_torsion_atom_site_label_2
_geom_torsion_atom_site_label_3
_geom_torsion_atom_site_label_4
_geom_torsion
_geom_torsion_site_symmetry_1
_geom_torsion_site_symmetry_2
_geom_torsion_site_symmetry_3
_geom_torsion_site_symmetry_4
_geom_torsion_publ_flag
C1 C2 C3 C4 4.9(8) . . . . ?
C1 C2 C3 O3 -168.4(11) . . . . ?
C1 C4 O4 Er1 148.6(8) . . . 2_565 ?
C2 C1 C4 C3 4.9(8) . . . . ?
C2 C1 C4 O4 179.8(11) . . . . ?
C2 C1 O1 Er1 -140.8(9) . . . . ?
C2 C3 C4 C1 -4.9(8) . . . . ?
C2 C3 C4 O4 -179.4(12) . . . . ?
C2 C3 O3 Er1 30.1(17) . . . 1_565 ?
C3 C4 O4 Er1 -38.9(17) . . . 2_565 ?
C4 C1 C2 C3 -4.8(8) . . . . ?
C4 C1 C2 O2 179.0(13) . . . . ?
C4 C1 O1 Er1 30.1(18) . . . . ?
C4 C3 O3 Er1 -140.5(9) . . . 1_565 ?
C5 C6 C7 C8 6.2(5) . . . . ?
C5 C6 C7 O7 -169.7(8) . . . . ?
C5 C7 C8 O8 -179.5(10) . . . . ?
C5 C8 O8 Er2 42.4(13) . . . . ?
C6 C5 C8 C7 6.3(5) . . . . ?
C6 C5 C8 O8 -174.2(9) . . . . ?
C6 C5 O5 Er1 -31.2(13) . . . . ?
C6 C7 C8 C5 -6.2(5) . . . . ?
C6 C7 C8 O8 174.2(8) . . . . ?
C7 C5 C6 O6 179.2(12) . . . . ?
C7 C5 C8 O8 179.5(11) . . . . ?
C7 C8 O8 Er2 -138.3(7) . . . . ?
C8 C5 C6 C7 -6.2(5) . . . . ?
C8 C5 C6 O6 173.0(9) . . . . ?
C8 C5 O5 Er1 145.7(7) . . . . ?
C9 C10 C11 C12 -3.0(8) . . . . ?
C9 C10 C11 O11 171.8(10) . . . . ?
C9 C10 O10 Er2 36.0(16) . . . 2_564 ?
C10 C9 C12 C11 -3.1(8) . . . . ?
C10 C9 C12 O12 -178.6(12) . . . . ?
C10 C9 O9 Er2 142.2(8) . . . . ?
C10 C11 C12 C9 3.1(8) . . . . ?
C10 C11 C12 O12 178.7(12) . . . . ?
C10 C11 O11 Er2 -36.7(15) . . . 1_565 ?
C11 C10 O10 Er2 -144.5(8) . . . 2_564 ?
C12 C9 C10 C11 3.1(8) . . . . ?
C12 C9 C10 O10 -177.3(11) . . . . ?
C12 C9 O9 Er2 -30.1(16) . . . . ?
C12 C11 O11 Er2 136.2(9) . . . 1_565 ?
O1 C1 C2 C3 168.9(10) . . . . ?
O1 C1 C2 O2 -7(2) . . . . ?
O1 C1 C4 C3 -168.3(11) . . . . ?
O1 C1 C4 O4 7(2) . . . . ?
O2 C2 C3 C4 -178.7(12) . . . . ?
O2 C2 C3 O3 8(2) . . . . ?
O3 C3 C4 C1 168.6(10) . . . . ?
O3 C3 C4 O4 -6(2) . . . . ?
O5 C5 C6 C7 171.6(8) . . . . ?
O5 C5 C6 O6 -9.3(15) . . . . ?
O5 C5 C8 C7 -171.5(8) . . . . ?
O5 C5 C8 O8 8.0(14) . . . . ?
O6 C6 C7 C5 -179.1(13) . . . . ?
O6 C6 C7 C8 -172.9(10) . . . . ?
O6 C6 C7 O7 11.2(16) . . . . ?
O7 C7 C8 C5 169.8(8) . . . . ?
O7 C7 C8 O8 -9.7(14) . . . . ?
O9 C9 C10 C11 -171.5(9) . . . . ?
O9 C9 C10 O10 8.1(18) . . . . ?
O9 C9 C12 C11 171.4(10) . . . . ?
O9 C9 C12 O12 -4(2) . . . . ?
O10 C10 C11 C12 177.3(10) . . . . ?
O10 C10 C11 O11 -7.8(19) . . . . ?
O11 C11 C12 C9 -172.1(9) . . . . ?
O11 C11 C12 O12 3(2) . . . . ?

loop_
_twin_individual_id
_twin_individual_mass_fraction_refined
1 1.03(3)
2 -0.03(3)

loop_
_exptl_oxdiff_crystal_face_indexfrac_h
_exptl_oxdiff_crystal_face_indexfrac_k
_exptl_oxdiff_crystal_face_indexfrac_l
_exptl_oxdiff_crystal_face_x
_exptl_oxdiff_crystal_face_y
_exptl_oxdiff_crystal_face_z
3.1803 2.4363 13.1728 0.0415 -0.1545 0.9871
5.8596 0.2238 12.6342 0.1858 0.0509 0.9813
0.1085 -11.4735 -0.0406 0.9365 0.2800 -0.2113
0.3144 11.4440 0.9514 -0.9194 -0.2752 0.2812
-5.8627 0.4154 -12.6257 -0.2379 -0.0665 -0.9690
16.5771 1.2016 0.3538 -0.2487 0.8421 0.4786
-16.4650 -1.2834 -0.9116 0.2429 -0.8230 -0.5136
4.7217 -1.8710 -13.6822 -0.1734 0.5697 -0.8033
-12.6506 -2.1200 -7.7619 0.1341 -0.4633 -0.8760
-12.9034 0.7269 10.0759 0.2706 -0.9032 0.3332
16.7900 -0.0611 -0.8025 -0.1713 0.9067 0.3855
-16.4656 -0.3639 -1.3473 0.1587 -0.8361 -0.5250
-12.1574 -0.6581 -8.5919 -0.0072 -0.4553 -0.8903
9.5734 4.2056 -11.1597 -0.6646 0.6311 -0.4000
-0.2288 0.4312 14.0385 0.2557 -0.3047 0.9175
1.3321 5.7684 -12.1920 -0.7352 0.1782 -0.6540
